data_4061756
_journal_name_full Organometallics
_journal_paper_doi 10.1021/om050623r
_journal_year 2005
_chemical_formula_sum 'C46 H58 Ga2 N4'
_chemical_formula_weight 806.40
_space_group_IT_number 14
_symmetry_cell_setting monoclinic
_symmetry_space_group_name_Hall '-P 2ybc'
_symmetry_space_group_name_H-M 'P 1 21/c 1'
_cell_angle_alpha 90.00
_cell_angle_beta 92.708(5)
_cell_angle_gamma 90.00
_cell_formula_units_Z 4
_cell_length_a 18.694(5)
_cell_length_b 11.968(3)
_cell_length_c 19.582(4)
_cell_measurement_temperature 295(2)
_cell_volume 4376.3(17)
_diffrn_ambient_temperature 295(2)
_exptl_crystal_density_diffrn 1.224
_cod_original_sg_symbol_H-M 'P 21/c'
_cod_database_code 4061756

loop_
_symmetry_equiv_pos_as_xyz
'x, y, z'
'-x, y+1/2, -z+1/2'
'-x, -y, -z'
'x, -y-1/2, z-1/2'

loop_
_atom_site_label
_atom_site_type_symbol
_atom_site_fract_x
_atom_site_fract_y
_atom_site_fract_z
_atom_site_U_iso_or_equiv
_atom_site_adp_type
_atom_site_occupancy
_atom_site_symmetry_multiplicity
_atom_site_calc_flag
_atom_site_refinement_flags
_atom_site_disorder_assembly
_atom_site_disorder_group
Ga1 Ga 0.71455(3) 0.49558(5) 0.83688(3) 0.0444(2) Uani 1 1 d . . .
Ga2 Ga 0.79418(3) 0.21529(5) 0.85364(3) 0.0461(2) Uani 1 1 d . . .
N1 N 0.6692(2) 0.3433(3) 0.8235(2) 0.0430(11) Uani 1 1 d . . .
N2 N 0.6945(2) 0.2668(3) 0.8736(2) 0.0406(11) Uani 1 1 d . . .
C1 C 0.5991(3) 0.3191(4) 0.8075(3) 0.0466(15) Uani 1 1 d . . .
C2 C 0.5800(3) 0.2309(5) 0.8469(3) 0.0525(17) Uani 1 1 d . . .
C3 C 0.6384(3) 0.1979(4) 0.8874(3) 0.0439(14) Uani 1 1 d . . .
C4 C 0.5520(3) 0.3796(5) 0.7532(3) 0.0579(17) Uani 1 1 d . . .
C5 C 0.4827(4) 0.3141(6) 0.7422(4) 0.105(3) Uani 1 1 d . . .
H5A H 0.4582 0.3115 0.7842 0.126 Uiso 1 1 calc R . .
H5B H 0.4934 0.2395 0.7279 0.126 Uiso 1 1 calc R . .
H5C H 0.4528 0.3501 0.7076 0.126 Uiso 1 1 calc R . .
C6 C 0.5905(4) 0.3830(6) 0.6858(3) 0.089(2) Uani 1 1 d . . .
H6A H 0.6038 0.3086 0.6733 0.107 Uiso 1 1 calc R . .
H6B H 0.6326 0.4286 0.6914 0.107 Uiso 1 1 calc R . .
H6C H 0.5590 0.4140 0.6506 0.107 Uiso 1 1 calc R . .
C7 C 0.5330(3) 0.4948(5) 0.7786(3) 0.077(2) Uani 1 1 d . . .
H7A H 0.4975 0.5276 0.7477 0.093 Uiso 1 1 calc R . .
H7B H 0.5751 0.5409 0.7808 0.093 Uiso 1 1 calc R . .
H7C H 0.5143 0.4889 0.8233 0.093 Uiso 1 1 calc R . .
C8 C 0.6425(3) 0.1062(5) 0.9406(3) 0.0530(16) Uani 1 1 d . . .
C9 C 0.6734(4) 0.1514(6) 1.0093(3) 0.080(2) Uani 1 1 d . . .
H9A H 0.7212 0.1784 1.0038 0.096 Uiso 1 1 calc R . .
H9B H 0.6745 0.0927 1.0427 0.096 Uiso 1 1 calc R . .
H9C H 0.6439 0.2115 1.0243 0.096 Uiso 1 1 calc R . .
C10 C 0.6849(4) 0.0048(5) 0.9173(3) 0.080(2) Uani 1 1 d . . .
H10A H 0.6706 -0.0129 0.8708 0.096 Uiso 1 1 calc R . .
H10B H 0.6754 -0.0579 0.9461 0.096 Uiso 1 1 calc R . .
H10C H 0.7351 0.0217 0.9204 0.096 Uiso 1 1 calc R . .
C11 C 0.5655(3) 0.0657(6) 0.9518(3) 0.083(2) Uani 1 1 d . . .
H11A H 0.5372 0.1272 0.9668 0.099 Uiso 1 1 calc R . .
H11B H 0.5666 0.0080 0.9858 0.099 Uiso 1 1 calc R . .
H11C H 0.5447 0.0369 0.9096 0.099 Uiso 1 1 calc R . .
N3 N 0.8148(2) 0.4540(4) 0.8688(2) 0.0426(12) Uani 1 1 d . . .
N4 N 0.8440(2) 0.3618(4) 0.8358(2) 0.0452(12) Uani 1 1 d . . .
C12 C 0.8699(3) 0.5239(5) 0.8873(3) 0.0499(16) Uani 1 1 d . . .
C13 C 0.9314(4) 0.4767(6) 0.8670(3) 0.0562(18) Uani 1 1 d . . .
C14 C 0.9160(3) 0.3770(5) 0.8349(3) 0.0466(15) Uani 1 1 d . . .
C15 C 0.8616(3) 0.6315(6) 0.9267(3) 0.0651(19) Uani 1 1 d . . .
C16 C 0.8260(4) 0.6086(6) 0.9940(3) 0.084(2) Uani 1 1 d . . .
H16A H 0.7800 0.5749 0.9847 0.101 Uiso 1 1 calc R . .
H16B H 0.8202 0.6776 1.0181 0.101 Uiso 1 1 calc R . .
H16C H 0.8555 0.5589 1.0216 0.101 Uiso 1 1 calc R . .
C17 C 0.8201(4) 0.7206(5) 0.8856(4) 0.082(2) Uani 1 1 d . . .
H17A H 0.8467 0.7420 0.8469 0.098 Uiso 1 1 calc R . .
H17B H 0.8130 0.7847 0.9140 0.098 Uiso 1 1 calc R . .
H17C H 0.7744 0.6911 0.8700 0.098 Uiso 1 1 calc R . .
C18 C 0.9372(4) 0.6796(6) 0.9441(4) 0.101(3) Uani 1 1 d . . .
H18A H 0.9651 0.6256 0.9700 0.121 Uiso 1 1 calc R . .
H18B H 0.9331 0.7466 0.9705 0.121 Uiso 1 1 calc R . .
H18C H 0.9603 0.6964 0.9025 0.121 Uiso 1 1 calc R . .
C19 C 0.9701(3) 0.3013(5) 0.8031(3) 0.0571(17) Uani 1 1 d . . .
C20 C 1.0206(5) 0.3704(7) 0.7651(5) 0.181(6) Uani 1 1 d . . .
H20A H 1.0504 0.3227 0.7392 0.217 Uiso 1 1 calc R . .
H20B H 1.0499 0.4135 0.7968 0.217 Uiso 1 1 calc R . .
H20C H 0.9941 0.4198 0.7347 0.217 Uiso 1 1 calc R . .
C21 C 0.9405(4) 0.2216(10) 0.7567(6) 0.215(7) Uani 1 1 d . . .
H21A H 0.9783 0.1869 0.7327 0.258 Uiso 1 1 calc R . .
H21B H 0.9079 0.2580 0.7246 0.258 Uiso 1 1 calc R . .
H21C H 0.9154 0.1658 0.7814 0.258 Uiso 1 1 calc R . .
C22 C 1.0153(6) 0.2456(11) 0.8574(5) 0.240(8) Uani 1 1 d . . .
H22A H 0.9916 0.1793 0.8722 0.288 Uiso 1 1 calc R . .
H22B H 1.0228 0.2956 0.8954 0.288 Uiso 1 1 calc R . .
H22C H 1.0606 0.2260 0.8397 0.288 Uiso 1 1 calc R . .
C23 C 0.6576(3) 0.5583(5) 0.9112(3) 0.0468(15) Uani 1 1 d . . .
C24 C 0.6383(3) 0.4894(5) 0.9632(3) 0.0623(18) Uani 1 1 d . . .
H24 H 0.6548 0.4160 0.9645 0.075 Uiso 1 1 calc R . .
C25 C 0.5946(4) 0.5267(7) 1.0140(3) 0.082(2) Uani 1 1 d . . .
H25 H 0.5820 0.4780 1.0484 0.098 Uiso 1 1 calc R . .
C26 C 0.5697(4) 0.6343(8) 1.0139(4) 0.088(2) Uani 1 1 d . . .
H26 H 0.5412 0.6599 1.0483 0.105 Uiso 1 1 calc R . .
C27 C 0.5883(4) 0.7029(6) 0.9615(4) 0.082(2) Uani 1 1 d . . .
H27 H 0.5714 0.7760 0.9603 0.099 Uiso 1 1 calc R . .
C28 C 0.6310(4) 0.6670(5) 0.9110(3) 0.0676(19) Uani 1 1 d . . .
H28 H 0.6425 0.7158 0.8762 0.081 Uiso 1 1 calc R . .
C29 C 0.7264(3) 0.5682(5) 0.7483(3) 0.0522(16) Uani 1 1 d . . .
C30 C 0.7737(4) 0.5273(6) 0.7035(4) 0.084(2) Uani 1 1 d . . .
H30 H 0.8044 0.4698 0.7177 0.100 Uiso 1 1 calc R . .
C31 C 0.7778(5) 0.5681(8) 0.6379(4) 0.108(3) Uani 1 1 d . . .
H31 H 0.8099 0.5364 0.6086 0.130 Uiso 1 1 calc R . .
C32 C 0.7358(5) 0.6529(7) 0.6158(4) 0.098(3) Uani 1 1 d . . .
H32 H 0.7388 0.6799 0.5715 0.118 Uiso 1 1 calc R . .
C33 C 0.6890(4) 0.6990(6) 0.6587(4) 0.089(2) Uani 1 1 d . . .
H33 H 0.6597 0.7581 0.6442 0.107 Uiso 1 1 calc R . .
C34 C 0.6853(4) 0.6572(6) 0.7243(4) 0.072(2) Uani 1 1 d . . .
H34 H 0.6537 0.6904 0.7535 0.087 Uiso 1 1 calc R . .
C35 C 0.7769(3) 0.1259(5) 0.7711(3) 0.0540(16) Uani 1 1 d . . .
C36 C 0.7917(4) 0.0130(6) 0.7672(3) 0.078(2) Uani 1 1 d . . .
H36 H 0.8127 -0.0228 0.8053 0.093 Uiso 1 1 calc R . .
C37 C 0.7761(5) -0.0487(7) 0.7084(4) 0.099(3) Uani 1 1 d . . .
H37 H 0.7861 -0.1248 0.7082 0.118 Uiso 1 1 calc R . .
C38 C 0.7473(5) -0.0011(8) 0.6526(4) 0.105(3) Uani 1 1 d . . .
H38 H 0.7379 -0.0437 0.6135 0.126 Uiso 1 1 calc R . .
C39 C 0.7310(5) 0.1118(8) 0.6521(4) 0.107(3) Uani 1 1 d . . .
H39 H 0.7100 0.1460 0.6136 0.128 Uiso 1 1 calc R . .
C40 C 0.7474(4) 0.1723(6) 0.7116(4) 0.085(2) Uani 1 1 d . . .
H40 H 0.7379 0.2486 0.7112 0.102 Uiso 1 1 calc R . .
C41 C 0.8484(3) 0.1668(5) 0.9374(3) 0.0545(16) Uani 1 1 d . . .
C42 C 0.8551(4) 0.2425(6) 0.9903(3) 0.075(2) Uani 1 1 d . . .
H42 H 0.8351 0.3133 0.9846 0.090 Uiso 1 1 calc R . .
C43 C 0.8910(4) 0.2157(9) 1.0523(4) 0.106(3) Uani 1 1 d . . .
H43 H 0.8958 0.2681 1.0872 0.127 Uiso 1 1 calc R . .
C44 C 0.9189(5) 0.1106(10) 1.0604(5) 0.117(4) Uani 1 1 d . . .
H44 H 0.9429 0.0916 1.1015 0.141 Uiso 1 1 calc R . .
C45 C 0.9124(5) 0.0341(9) 1.0098(5) 0.114(3) Uani 1 1 d . . .
H45 H 0.9318 -0.0370 1.0154 0.137 Uiso 1 1 calc R . .
C46 C 0.8756(4) 0.0649(6) 0.9488(4) 0.078(2) Uani 1 1 d . . .
H46 H 0.8698 0.0116 0.9145 0.093 Uiso 1 1 calc R . .
H2 H 0.537(3) 0.194(4) 0.850(3) 0.061(19) Uiso 1 1 d . . .
H13 H 0.973(3) 0.505(5) 0.880(3) 0.08(2) Uiso 1 1 d . . .

loop_
_atom_site_aniso_label
_atom_site_aniso_U_11
_atom_site_aniso_U_22
_atom_site_aniso_U_33
_atom_site_aniso_U_23
_atom_site_aniso_U_13
_atom_site_aniso_U_12
Ga1 0.0451(4) 0.0358(4) 0.0527(4) 0.0002(3) 0.0063(3) -0.0026(3)
Ga2 0.0451(4) 0.0387(4) 0.0544(4) -0.0020(3) 0.0006(3) -0.0002(3)
N1 0.041(3) 0.037(3) 0.051(3) 0.005(2) -0.003(2) -0.002(2)
N2 0.045(3) 0.030(3) 0.047(3) 0.004(2) 0.001(2) 0.000(2)
C1 0.046(4) 0.039(4) 0.054(4) -0.004(3) -0.002(3) -0.009(3)
C2 0.041(4) 0.050(4) 0.066(4) 0.006(3) 0.003(3) -0.015(3)
C3 0.044(4) 0.037(4) 0.051(3) -0.001(3) 0.007(3) -0.010(3)
C4 0.053(4) 0.042(4) 0.077(5) 0.003(3) -0.017(4) -0.009(3)
C5 0.075(6) 0.090(6) 0.143(7) 0.032(5) -0.061(5) -0.030(5)
C6 0.097(6) 0.097(6) 0.070(5) 0.010(4) -0.025(5) 0.013(5)
C7 0.059(5) 0.067(5) 0.105(5) 0.007(4) -0.009(4) -0.003(4)
C8 0.055(4) 0.044(4) 0.060(4) 0.004(3) 0.005(3) -0.016(3)
C9 0.096(6) 0.089(6) 0.057(4) 0.017(4) 0.007(4) -0.018(5)
C10 0.086(6) 0.046(4) 0.107(5) 0.018(4) 0.001(4) -0.003(4)
C11 0.063(5) 0.079(5) 0.109(6) 0.035(4) 0.022(4) -0.004(4)
N3 0.045(3) 0.033(3) 0.050(3) -0.002(2) 0.007(2) -0.005(2)
N4 0.034(3) 0.049(3) 0.053(3) 0.002(2) 0.002(2) -0.003(2)
C12 0.039(4) 0.053(4) 0.058(4) -0.008(3) 0.003(3) -0.010(3)
C13 0.040(4) 0.061(5) 0.067(4) -0.007(3) -0.002(4) -0.015(4)
C14 0.044(4) 0.054(4) 0.042(3) 0.001(3) 0.001(3) -0.009(3)
C15 0.054(5) 0.062(5) 0.079(5) -0.021(4) 0.007(4) -0.019(4)
C16 0.081(5) 0.091(6) 0.080(5) -0.037(4) 0.015(4) -0.027(4)
C17 0.077(5) 0.046(4) 0.123(6) 0.005(4) 0.011(5) 0.008(4)
C18 0.075(6) 0.087(6) 0.142(7) -0.050(5) 0.010(5) -0.023(5)
C19 0.050(4) 0.061(5) 0.061(4) -0.001(3) 0.014(3) 0.009(4)
C20 0.171(10) 0.124(9) 0.263(13) -0.043(8) 0.171(10) -0.032(7)
C21 0.060(6) 0.278(14) 0.313(15) -0.230(13) 0.064(8) -0.012(7)
C22 0.244(14) 0.341(19) 0.136(9) 0.059(11) 0.029(9) 0.224(14)
C23 0.042(4) 0.045(4) 0.053(4) -0.002(3) -0.002(3) 0.001(3)
C24 0.074(5) 0.053(4) 0.060(4) -0.011(4) 0.006(4) -0.006(4)
C25 0.089(6) 0.090(7) 0.069(5) -0.011(4) 0.028(4) -0.013(5)
C26 0.074(6) 0.098(7) 0.094(6) -0.027(5) 0.029(5) 0.000(5)
C27 0.083(6) 0.064(5) 0.102(6) -0.031(5) 0.027(5) 0.015(4)
C28 0.081(5) 0.054(5) 0.068(4) 0.004(4) 0.008(4) 0.013(4)
C29 0.048(4) 0.038(4) 0.071(4) 0.001(3) 0.001(3) 0.000(3)
C30 0.079(6) 0.087(6) 0.087(5) 0.019(5) 0.019(4) 0.015(4)
C31 0.139(9) 0.122(8) 0.069(5) 0.014(5) 0.045(5) 0.025(7)
C32 0.133(8) 0.093(7) 0.069(5) 0.027(5) 0.010(6) -0.018(6)
C33 0.105(7) 0.069(6) 0.094(6) 0.036(5) 0.004(5) 0.000(5)
C34 0.069(5) 0.068(5) 0.082(5) 0.017(4) 0.017(4) 0.005(4)
C35 0.055(4) 0.048(4) 0.060(4) -0.004(3) 0.014(3) -0.007(3)
C36 0.089(6) 0.066(5) 0.077(5) -0.018(4) -0.011(4) 0.002(4)
C37 0.132(8) 0.074(6) 0.090(6) -0.037(5) 0.004(6) -0.004(5)
C38 0.143(9) 0.090(7) 0.083(6) -0.029(6) 0.007(5) 0.001(6)
C39 0.168(9) 0.091(7) 0.060(5) -0.011(5) -0.017(5) 0.010(6)
C40 0.125(7) 0.055(5) 0.074(5) -0.014(4) -0.006(5) 0.004(4)
C41 0.054(4) 0.042(4) 0.068(4) 0.008(3) 0.004(3) -0.008(3)
C42 0.070(5) 0.080(6) 0.073(5) 0.025(4) -0.016(4) -0.016(4)
C43 0.087(7) 0.137(9) 0.090(6) 0.014(6) -0.022(5) -0.041(6)
C44 0.076(7) 0.153(11) 0.117(8) 0.069(8) -0.051(6) -0.035(7)
C45 0.076(7) 0.119(9) 0.144(8) 0.073(7) -0.035(6) -0.004(6)
C46 0.067(5) 0.071(5) 0.095(5) 0.016(4) -0.013(4) 0.003(4)

loop_
_geom_bond_atom_site_label_1
_geom_bond_atom_site_label_2
_geom_bond_distance
_geom_bond_site_symmetry_2
_geom_bond_publ_flag
Ga1 C29 1.962(6) . ?
Ga1 C23 1.990(6) . ?
Ga1 N3 2.009(4) . ?
Ga1 N1 2.022(4) . ?
Ga2 C35 1.953(6) . ?
Ga2 C41 1.974(6) . ?
Ga2 N2 2.018(4) . ?
Ga2 N4 2.023(4) . ?
N1 C1 1.364(6) . ?
N1 N2 1.407(5) . ?
N2 C3 1.371(6) . ?
C1 C2 1.365(7) . ?
C1 C4 1.530(7) . ?
C2 C3 1.376(8) . ?
C3 C8 1.513(7) . ?
C4 C7 1.513(8) . ?
C4 C5 1.521(8) . ?
C4 C6 1.533(8) . ?
C8 C10 1.530(8) . ?
C8 C9 1.537(7) . ?
C8 C11 1.545(8) . ?
N3 C12 1.363(6) . ?
N3 N4 1.402(6) . ?
N4 C14 1.360(6) . ?
C12 C13 1.358(8) . ?
C12 C15 1.513(8) . ?
C13 C14 1.373(8) . ?
C14 C19 1.514(8) . ?
C15 C16 1.529(8) . ?
C15 C17 1.526(8) . ?
C15 C18 1.550(8) . ?
C19 C21 1.411(9) . ?
C19 C20 1.481(9) . ?
C19 C22 1.484(10) . ?
C23 C24 1.372(7) . ?
C23 C28 1.393(8) . ?
C24 C25 1.390(8) . ?
C25 C26 1.368(9) . ?
C26 C27 1.372(9) . ?
C27 C28 1.370(8) . ?
C29 C30 1.365(8) . ?
C29 C34 1.383(8) . ?
C30 C31 1.379(9) . ?
C31 C32 1.341(10) . ?
C32 C33 1.359(10) . ?
C33 C34 1.382(8) . ?
C35 C40 1.382(8) . ?
C35 C36 1.383(8) . ?
C36 C37 1.387(9) . ?
C37 C38 1.324(10) . ?
C38 C39 1.385(10) . ?
C39 C40 1.393(9) . ?
C41 C46 1.337(8) . ?
C41 C42 1.378(8) . ?
C42 C43 1.396(9) . ?
C43 C44 1.368(12) . ?
C44 C45 1.350(12) . ?
C45 C46 1.399(10) . ?
